data_4100728
_journal_name_full 'Journal of the American Chemical Society'
_journal_year 2005
_chemical_formula_moiety ' C34 H42 N2 O8, C20 H34 N3 O2, Br '
_chemical_formula_sum 'C54 H76 Br N5 O10'
_chemical_formula_weight 1035.13
_space_group_IT_number 14
_symmetry_cell_setting monoclinic
_symmetry_space_group_name_Hall '-P 2ybc'
_symmetry_space_group_name_H-M 'P 1 21/c 1'
_cell_angle_alpha 90
_cell_angle_beta 90.6073(4)
_cell_angle_gamma 90
_cell_formula_units_Z 4
_cell_length_a 10.88110(10)
_cell_length_b 16.0952(2)
_cell_length_c 33.5237(4)
_cell_measurement_temperature 150
_cell_volume 5870.79(11)
_diffrn_ambient_temperature 150
_exptl_crystal_density_diffrn 1.171
_cod_depositor_comments
;
The following automatic conversions were performed:
'_symmetry_cell_setting' value 'Monoclinic' changed to 'monoclinic'
according to '/home/saulius/struct/CIF-dictionaries/cif_core.dic'
dictionary named 'cif_core.dic' version 2.4.1 from 2010-06-29.

Automatic conversion script
Id: cif_fix_enum 1527 2010-12-29 10:47:43Z saulius 
;
_cod_original_sg_symbol_H-M 'P 21/c'
_cod_original_formula_sum ' C54 H76 Br N5 O10 '
_cod_database_code 4100728

loop_
_symmetry_equiv_pos_as_xyz
x,y,z
-x,-y,-z
-x,y+1/2,-z+1/2
x,-y+1/2,z+1/2

loop_
_atom_site_label
_atom_site_type_symbol
_atom_site_fract_x
_atom_site_fract_y
_atom_site_fract_z
_atom_site_U_iso_or_equiv
_atom_site_occupancy
_atom_site_adp_type
_atom_site_refinement_flags_posn
_atom_site_refinement_flags_adp
_atom_site_refinement_flags_occupancy
_atom_site_disorder_assembly
_atom_site_disorder_group
Br1 Br 0.17091(6) 0.17822(5) 0.20707(2) 0.0565 1.0000 Uani . . . . .
C1 C 0.1122(5) 0.1917(4) 0.31383(17) 0.0351 1.0000 Uani . . . . .
C2 C 0.2127(5) 0.1944(4) 0.34036(18) 0.0363 1.0000 Uani . . . . .
C3 C 0.1988(6) 0.1694(4) 0.3790(2) 0.0439 1.0000 Uani . . . . .
C4 C 0.0880(7) 0.1399(4) 0.3937(2) 0.0500 1.0000 Uani . . . . .
C5 C -0.0101(5) 0.1351(4) 0.36663(19) 0.0401 1.0000 Uani . . . . .
C6 C 0.0003(5) 0.1608(4) 0.32730(19) 0.0372 1.0000 Uani . . . . .
C7 C 0.0767(8) 0.1132(6) 0.4372(3) 0.0720 1.0000 Uani . . . . .
C8 C 0.149(2) 0.0316(8) 0.4426(5) 0.1496 1.0000 Uani . . . . .
C9 C 0.1395(9) 0.1787(8) 0.4648(3) 0.0852 1.0000 Uani . . . . .
C10 C -0.0554(11) 0.1126(11) 0.4507(3) 0.1196 1.0000 Uani . . . . .
C11 C 0.3375(5) 0.2253(4) 0.32728(19) 0.0391 1.0000 Uani . . . . .
C12 C 0.4797(5) 0.2488(5) 0.27390(19) 0.0466 1.0000 Uani . . . . .
C13 C 0.4927(5) 0.2251(5) 0.23068(19) 0.0442 1.0000 Uani . . . . .
C14 C 0.5212(4) 0.1009(4) 0.19320(17) 0.0331 1.0000 Uani . . . . .
C15 C 0.5164(5) 0.1439(4) 0.15712(18) 0.0355 1.0000 Uani . . . . .
C16 C 0.5435(5) 0.1031(4) 0.12222(16) 0.0344 1.0000 Uani . . . . .
C17 C 0.5781(5) 0.0198(4) 0.12228(16) 0.0330 1.0000 Uani . . . . .
C18 C 0.5851(5) -0.0231(4) 0.15829(17) 0.0352 1.0000 Uani . . . . .
C19 C 0.5560(5) 0.0188(4) 0.19318(16) 0.0338 1.0000 Uani . . . . .
C20 C 0.6298(6) -0.1012(4) 0.08310(19) 0.0412 1.0000 Uani . . . . .
C21 C 0.6085(6) -0.1257(4) 0.04087(19) 0.0432 1.0000 Uani . . . . .
C22 C 0.4506(6) -0.1265(5) -0.00856(18) 0.0495 1.0000 Uani . . . . .
C23 C 0.3155(6) -0.1086(5) -0.01395(19) 0.0489 1.0000 Uani . . . . .
C24 C 0.1181(6) -0.1621(4) -0.00223(19) 0.0452 1.0000 Uani . . . . .
C25 C 0.0538(6) -0.1007(4) 0.02414(19) 0.0449 1.0000 Uani . . . . .
C26 C -0.0031(5) -0.0906(4) 0.09295(17) 0.0348 1.0000 Uani . . . . .
C27 C -0.0366(5) -0.0079(4) 0.09018(19) 0.0408 1.0000 Uani . . . . .
C28 C -0.0781(5) 0.0351(4) 0.12327(19) 0.0382 1.0000 Uani . . . . .
C29 C -0.0835(5) -0.0046(4) 0.15987(17) 0.0347 1.0000 Uani . . . . .
C30 C -0.0523(5) -0.0888(4) 0.16247(17) 0.0364 1.0000 Uani . . . . .
C31 C -0.0133(5) -0.1316(4) 0.12964(18) 0.0384 1.0000 Uani . . . . .
C32 C -0.1536(5) 0.1185(4) 0.19272(19) 0.0394 1.0000 Uani . . . . .
C33 C -0.1943(5) 0.1451(4) 0.2338(2) 0.0428 1.0000 Uani . . . . .
C34 C -0.1108(5) 0.1560(3) 0.30052(18) 0.0342 1.0000 Uani . . . . .
N1 N 0.3606(4) 0.2232(4) 0.28886(16) 0.0412 1.0000 Uani D . . . .
N2 N -0.0928(4) 0.1474(3) 0.26218(17) 0.0389 1.0000 Uani D . . . .
O1 O 0.4139(4) 0.2481(3) 0.35242(14) 0.0504 1.0000 Uani . . . . .
O2 O 0.4992(3) 0.1361(3) 0.22938(11) 0.0381 1.0000 Uani . . . . .
O3 O 0.6025(4) -0.0140(3) 0.08596(12) 0.0404 1.0000 Uani . . . . .
O4 O 0.4805(4) -0.1191(3) 0.03261(12) 0.0435 1.0000 Uani . . . . .
O5 O 0.2443(4) -0.1695(3) 0.00557(11) 0.0423 1.0000 Uani . . . . .
O6 O 0.0452(4) -0.1375(3) 0.06290(12) 0.0409 1.0000 Uani . . . . .
O7 O -0.1187(4) 0.0319(3) 0.19481(12) 0.0387 1.0000 Uani . . . . .
O8 O -0.2148(4) 0.1590(3) 0.31528(14) 0.0460 1.0000 Uani . . . . .
N3 N 0.3023(4) -0.1539(3) 0.11990(14) 0.0328 1.0000 Uani . . . . .
C35 C 0.2932(5) -0.0839(4) 0.09938(17) 0.0351 1.0000 Uani . . . . .
C36 C 0.2670(5) -0.0092(4) 0.11795(17) 0.0346 1.0000 Uani . . . . .
C37 C 0.2536(5) -0.0080(4) 0.15872(17) 0.0339 1.0000 Uani . . . . .
C38 C 0.2652(5) -0.0820(4) 0.18014(17) 0.0347 1.0000 Uani . . . . .
C39 C 0.2895(5) -0.1549(4) 0.16021(17) 0.0347 1.0000 Uani . . . . .
C40 C 0.3264(6) -0.2340(4) 0.10017(17) 0.0391 1.0000 Uani . . . . .
C41 C 0.2510(5) 0.0661(4) 0.09104(19) 0.0397 1.0000 Uani . . . . .
O9 O 0.2586(5) 0.0581(3) 0.05483(14) 0.0572 1.0000 Uani . . . . .
C42 C 0.2523(6) -0.0897(4) 0.22435(18) 0.0470 1.0000 Uani . . . . .
O10 O 0.2693(5) -0.1571(3) 0.24067(13) 0.0576 1.0000 Uani . . . . .
N4 N 0.2302(6) 0.1379(4) 0.10884(18) 0.0501 1.0000 Uani D . . . .
C43 C 0.2423(17) 0.2138(18) 0.0895(8) 0.117(5) 0.558(17) Uiso D U P 1 1
C44 C 0.1130(16) 0.2297(16) 0.0744(5) 0.118(4) 0.558(17) Uiso D U P 1 1
C45 C 0.0303(14) 0.2659(16) 0.1061(5) 0.118(4) 0.558(17) Uiso D U P 1 1
C46 C -0.0987(14) 0.2845(16) 0.0906(5) 0.119(4) 0.558(17) Uiso D U P 1 1
C47 C -0.1818(15) 0.3152(16) 0.1233(5) 0.120(4) 0.558(17) Uiso D U P 1 1
C48 C -0.3136(16) 0.3272(16) 0.1094(7) 0.120(5) 0.558(17) Uiso D U P 1 1
C143 C 0.1990(18) 0.2189(11) 0.0854(8) 0.075(4) 0.442(17) Uiso D U P 1 2
C144 C 0.3103(14) 0.2769(9) 0.0870(6) 0.076(4) 0.442(17) Uiso D U P 1 2
C145 C 0.2815(13) 0.3638(8) 0.0714(7) 0.077(4) 0.442(17) Uiso D U P 1 2
C146 C 0.3942(13) 0.4192(8) 0.0693(7) 0.079(4) 0.442(17) Uiso D U P 1 2
C147 C 0.3621(14) 0.5095(9) 0.0601(7) 0.080(4) 0.442(17) Uiso D U P 1 2
C148 C 0.4749(17) 0.5656(11) 0.0582(7) 0.081(4) 0.442(17) Uiso D U P 1 2
N5 N 0.2192(12) -0.0231(5) 0.2443(2) 0.0995 1.0000 Uani D . . . .
C49 C 0.2537(16) -0.0171(15) 0.2901(8) 0.105(4) 0.496(14) Uiso D U P 2 -1
C50 C 0.3767(15) 0.0131(12) 0.3068(7) 0.106(4) 0.496(14) Uiso D U P 2 -1
C51 C 0.4808(14) -0.0487(11) 0.3020(8) 0.107(4) 0.496(14) Uiso D U P 2 -1
C52 C 0.6040(14) -0.0116(11) 0.3159(8) 0.108(4) 0.496(14) Uiso D U P 2 -1
C53 C 0.7028(15) -0.0774(11) 0.3206(9) 0.110(4) 0.496(14) Uiso D U P 2 -1
C54 C 0.8364(15) -0.0457(15) 0.3247(8) 0.110(4) 0.496(14) Uiso D U P 2 -1
C149 C 0.1673(14) -0.0306(12) 0.2861(6) 0.080(3) 0.504(14) Uiso D U P 2 -2
C150 C 0.0451(15) -0.0743(9) 0.2919(5) 0.080(3) 0.504(14) Uiso D U P 2 -2
C151 C 0.0096(14) -0.1524(9) 0.2687(5) 0.079(3) 0.504(14) Uiso D U P 2 -2
C152 C -0.1218(12) -0.1405(9) 0.2852(5) 0.081(3) 0.504(14) Uiso D U P 2 -2
C153 C -0.2287(13) -0.0993(11) 0.2611(4) 0.081(3) 0.504(14) Uiso D U P 2 -2
C154 C -0.2819(16) -0.0656(13) 0.2998(5) 0.082(3) 0.504(14) Uiso D U P 2 -2
H1 H 0.318(4) 0.205(3) 0.2714(12) 0.004(11) 1.0000 Uiso D . . . .
H2 H -0.032(4) 0.157(3) 0.2498(15) 0.018(14) 1.0000 Uiso D . . . .
H3 H 0.206(6) 0.140(4) 0.1320(14) 0.041(19) 1.0000 Uiso D . . . .
H4 H 0.248(7) 0.020(4) 0.238(2) 0.06(2) 1.0000 Uiso D . . . .
H11 H 0.1207 0.2116 0.2857 0.0422 1.0000 Uiso . . . . .
H31 H 0.2713 0.1725 0.3976 0.0527 1.0000 Uiso . . . . .
H51 H -0.0905 0.1124 0.3759 0.0482 1.0000 Uiso . . . . .
H81 H 0.1432 0.0127 0.4709 0.1796 1.0000 Uiso . . . . .
H82 H 0.2372 0.0411 0.4358 0.1796 1.0000 Uiso . . . . .
H83 H 0.1137 -0.0119 0.4245 0.1796 1.0000 Uiso . . . . .
H91 H 0.1319 0.1610 0.4933 0.1022 1.0000 Uiso . . . . .
H92 H 0.0986 0.2338 0.4610 0.1022 1.0000 Uiso . . . . .
H93 H 0.2284 0.1834 0.4579 0.1022 1.0000 Uiso . . . . .
H101 H -0.0588 0.0949 0.4793 0.1436 1.0000 Uiso . . . . .
H102 H -0.0908 0.1697 0.4479 0.1436 1.0000 Uiso . . . . .
H103 H -0.1040 0.0729 0.4339 0.1436 1.0000 Uiso . . . . .
H121 H 0.5460 0.2211 0.2899 0.0560 1.0000 Uiso . . . . .
H122 H 0.4878 0.3105 0.2766 0.0560 1.0000 Uiso . . . . .
H131 H 0.5693 0.2498 0.2195 0.0531 1.0000 Uiso . . . . .
H132 H 0.4199 0.2451 0.2149 0.0531 1.0000 Uiso . . . . .
H151 H 0.4934 0.2041 0.1566 0.0426 1.0000 Uiso . . . . .
H161 H 0.5382 0.1339 0.0963 0.0413 1.0000 Uiso . . . . .
H181 H 0.6105 -0.0828 0.1590 0.0422 1.0000 Uiso . . . . .
H191 H 0.5605 -0.0118 0.2191 0.0405 1.0000 Uiso . . . . .
H201 H 0.7174 -0.1116 0.0909 0.0495 1.0000 Uiso . . . . .
H202 H 0.5745 -0.1336 0.1010 0.0495 1.0000 Uiso . . . . .
H211 H 0.6362 -0.1843 0.0367 0.0520 1.0000 Uiso . . . . .
H212 H 0.6552 -0.0879 0.0228 0.0520 1.0000 Uiso . . . . .
H221 H 0.4689 -0.1841 -0.0179 0.0594 1.0000 Uiso . . . . .
H222 H 0.4998 -0.0858 -0.0243 0.0594 1.0000 Uiso . . . . .
H231 H 0.2945 -0.1087 -0.0431 0.0587 1.0000 Uiso . . . . .
H232 H 0.2967 -0.0527 -0.0024 0.0587 1.0000 Uiso . . . . .
H241 H 0.0793 -0.2179 0.0016 0.0542 1.0000 Uiso . . . . .
H242 H 0.1066 -0.1442 -0.0306 0.0542 1.0000 Uiso . . . . .
H251 H 0.1021 -0.0479 0.0257 0.0539 1.0000 Uiso . . . . .
H252 H -0.0303 -0.0887 0.0133 0.0539 1.0000 Uiso . . . . .
H271 H -0.0309 0.0213 0.0639 0.0490 1.0000 Uiso . . . . .
H281 H -0.1040 0.0944 0.1207 0.0458 1.0000 Uiso . . . . .
H301 H -0.0586 -0.1182 0.1887 0.0437 1.0000 Uiso . . . . .
H311 H 0.0078 -0.1919 0.1318 0.0460 1.0000 Uiso . . . . .
H321 H -0.0818 0.1528 0.1842 0.0473 1.0000 Uiso . . . . .
H322 H -0.2227 0.1257 0.1731 0.0473 1.0000 Uiso . . . . .
H331 H -0.2573 0.1048 0.2435 0.0513 1.0000 Uiso . . . . .
H332 H -0.2314 0.2018 0.2318 0.0513 1.0000 Uiso . . . . .
H351 H 0.3056 -0.0850 0.0699 0.0421 1.0000 Uiso . . . . .
H371 H 0.2358 0.0453 0.1728 0.0407 1.0000 Uiso . . . . .
H391 H 0.2977 -0.2082 0.1753 0.0416 1.0000 Uiso . . . . .
H401 H 0.3300 -0.2792 0.1206 0.0470 1.0000 Uiso . . . . .
H402 H 0.4067 -0.2311 0.0860 0.0470 1.0000 Uiso . . . . .
H403 H 0.2590 -0.2461 0.0805 0.0470 1.0000 Uiso . . . . .
H431 H 0.2696 0.2583 0.1085 0.1403 0.558 Uiso . . . 1 1
H432 H 0.3016 0.2100 0.0670 0.1403 0.558 Uiso . . . 1 1
H441 H 0.1168 0.2695 0.0515 0.1410 0.558 Uiso . . . 1 1
H442 H 0.0770 0.1759 0.0650 0.1410 0.558 Uiso . . . 1 1
H451 H 0.0678 0.3187 0.1161 0.1417 0.558 Uiso . . . 1 1
H452 H 0.0244 0.2252 0.1285 0.1417 0.558 Uiso . . . 1 1
H461 H -0.0936 0.3282 0.0695 0.1428 0.558 Uiso . . . 1 1
H462 H -0.1345 0.2326 0.0789 0.1428 0.558 Uiso . . . 1 1
H471 H -0.1496 0.3696 0.1333 0.1438 0.558 Uiso . . . 1 1
H472 H -0.1806 0.2738 0.1456 0.1438 0.558 Uiso . . . 1 1
H481 H -0.3642 0.3475 0.1321 0.1441 0.558 Uiso . . . 1 1
H482 H -0.3162 0.3690 0.0873 0.1441 0.558 Uiso . . . 1 1
H483 H -0.3472 0.2731 0.0995 0.1441 0.558 Uiso . . . 1 1
H1431 H 0.1268 0.2469 0.0979 0.0901 0.442 Uiso . . . 1 2
H1432 H 0.1789 0.2049 0.0570 0.0901 0.442 Uiso . . . 1 2
H1441 H 0.3392 0.2815 0.1154 0.0912 0.442 Uiso . . . 1 2
H1442 H 0.3771 0.2523 0.0705 0.0912 0.442 Uiso . . . 1 2
H1451 H 0.2204 0.3903 0.0895 0.0926 0.442 Uiso . . . 1 2
H1452 H 0.2451 0.3587 0.0440 0.0926 0.442 Uiso . . . 1 2
H1461 H 0.4384 0.4170 0.0956 0.0944 0.442 Uiso . . . 1 2
H1462 H 0.4492 0.3979 0.0479 0.0944 0.442 Uiso . . . 1 2
H1471 H 0.3068 0.5307 0.0815 0.0959 0.442 Uiso . . . 1 2
H1472 H 0.3182 0.5117 0.0338 0.0959 0.442 Uiso . . . 1 2
H1481 H 0.4485 0.6238 0.0521 0.0970 0.442 Uiso . . . 1 2
H1482 H 0.5194 0.5644 0.0845 0.0970 0.442 Uiso . . . 1 2
H1483 H 0.5308 0.5454 0.0368 0.0970 0.442 Uiso . . . 1 2
H491 H 0.2432 -0.0746 0.3009 0.1260 0.496 Uiso . . . 2 -1
H492 H 0.1906 0.0204 0.3020 0.1260 0.496 Uiso . . . 2 -1
H501 H 0.3668 0.0247 0.3359 0.1270 0.496 Uiso . . . 2 -1
H502 H 0.3993 0.0655 0.2927 0.1270 0.496 Uiso . . . 2 -1
H511 H 0.4630 -0.0993 0.3183 0.1281 0.496 Uiso . . . 2 -1
H512 H 0.4868 -0.0646 0.2732 0.1281 0.496 Uiso . . . 2 -1
H521 H 0.5921 0.0166 0.3421 0.1300 0.496 Uiso . . . 2 -1
H522 H 0.6314 0.0300 0.2957 0.1300 0.496 Uiso . . . 2 -1
H531 H 0.6839 -0.1103 0.3451 0.1316 0.496 Uiso . . . 2 -1
H532 H 0.6984 -0.1145 0.2967 0.1316 0.496 Uiso . . . 2 -1
H541 H 0.8934 -0.0941 0.3276 0.1325 0.496 Uiso . . . 2 -1
H542 H 0.8439 -0.0092 0.3487 0.1325 0.496 Uiso . . . 2 -1
H543 H 0.8583 -0.0134 0.3003 0.1325 0.496 Uiso . . . 2 -1
H1491 H 0.2297 -0.0611 0.3026 0.0956 0.504 Uiso . . . 2 -2
H1492 H 0.1578 0.0272 0.2966 0.0956 0.504 Uiso . . . 2 -2
H1501 H 0.0418 -0.0895 0.3207 0.0958 0.504 Uiso . . . 2 -2
H1502 H -0.0199 -0.0322 0.2857 0.0958 0.504 Uiso . . . 2 -2
H1511 H 0.0520 -0.2043 0.2779 0.0951 0.504 Uiso . . . 2 -2
H1512 H 0.0162 -0.1475 0.2391 0.0951 0.504 Uiso . . . 2 -2
H1521 H -0.1120 -0.1067 0.3100 0.0971 0.504 Uiso . . . 2 -2
H1522 H -0.1515 -0.1974 0.2922 0.0971 0.504 Uiso . . . 2 -2
H1531 H -0.2835 -0.1396 0.2468 0.0970 0.504 Uiso . . . 2 -2
H1532 H -0.2016 -0.0553 0.2421 0.0970 0.504 Uiso . . . 2 -2
H1541 H -0.3583 -0.0332 0.2937 0.0989 0.504 Uiso . . . 2 -2
H1542 H -0.3022 -0.1129 0.3179 0.0989 0.504 Uiso . . . 2 -2
H1543 H -0.2203 -0.0285 0.3131 0.0989 0.504 Uiso . . . 2 -2

loop_
_atom_site_aniso_label
_atom_site_aniso_U_11
_atom_site_aniso_U_22
_atom_site_aniso_U_33
_atom_site_aniso_U_23
_atom_site_aniso_U_13
_atom_site_aniso_U_12
Br1 0.0417(4) 0.0758(5) 0.0520(4) -0.0141(4) 0.0016(3) -0.0080(3)
C1 0.033(3) 0.036(3) 0.036(3) -0.016(2) 0.004(2) 0.002(2)
C2 0.036(3) 0.033(3) 0.040(3) -0.011(2) 0.001(2) 0.002(2)
C3 0.040(3) 0.045(4) 0.047(4) -0.007(3) 0.002(3) 0.004(3)
C4 0.066(4) 0.040(4) 0.044(4) 0.008(3) 0.006(3) 0.009(3)
C5 0.037(3) 0.039(3) 0.044(4) -0.004(3) 0.008(3) 0.000(3)
C6 0.030(3) 0.033(3) 0.049(4) -0.014(3) 0.005(2) 0.002(2)
C7 0.072(5) 0.077(6) 0.068(5) 0.029(4) 0.003(4) 0.008(4)
C8 0.25(2) 0.080(8) 0.119(11) 0.046(8) 0.015(11) 0.042(10)
C9 0.074(6) 0.136(9) 0.046(4) 0.010(5) 0.001(4) 0.004(6)
C10 0.095(8) 0.205(15) 0.059(6) 0.042(7) 0.012(5) -0.054(9)
C11 0.028(3) 0.044(4) 0.046(4) -0.017(3) 0.005(3) 0.002(2)
C12 0.028(3) 0.070(5) 0.042(4) -0.021(3) 0.005(3) -0.007(3)
C13 0.025(3) 0.063(4) 0.044(4) -0.010(3) 0.004(3) -0.007(3)
C14 0.015(2) 0.050(4) 0.034(3) -0.004(3) -0.002(2) -0.007(2)
C15 0.030(3) 0.035(3) 0.041(3) 0.002(3) -0.002(2) 0.000(2)
C16 0.034(3) 0.042(3) 0.028(3) 0.004(2) 0.004(2) -0.004(2)
C17 0.027(3) 0.047(3) 0.025(3) 0.003(2) 0.002(2) -0.009(2)
C18 0.027(3) 0.041(3) 0.038(3) 0.003(3) -0.004(2) -0.003(2)
C19 0.026(3) 0.051(4) 0.025(3) 0.005(2) 0.001(2) -0.004(2)
C20 0.037(3) 0.049(4) 0.038(3) 0.000(3) 0.001(3) 0.004(3)
C21 0.039(3) 0.049(4) 0.042(3) -0.008(3) 0.014(3) 0.002(3)
C22 0.047(3) 0.075(5) 0.027(3) -0.007(3) 0.009(3) -0.007(3)
C23 0.054(4) 0.060(4) 0.033(3) 0.004(3) 0.004(3) -0.005(3)
C24 0.042(3) 0.057(4) 0.037(3) 0.003(3) 0.002(3) 0.001(3)
C25 0.042(3) 0.056(4) 0.037(3) 0.014(3) 0.004(3) 0.009(3)
C26 0.026(3) 0.039(3) 0.040(3) 0.000(3) 0.002(2) -0.006(2)
C27 0.034(3) 0.044(4) 0.044(4) 0.014(3) 0.007(3) 0.010(3)
C28 0.032(3) 0.037(3) 0.046(4) 0.006(3) 0.003(3) 0.002(2)
C29 0.020(2) 0.045(3) 0.039(3) -0.001(3) 0.002(2) -0.003(2)
C30 0.028(3) 0.042(3) 0.039(3) 0.002(3) 0.003(2) 0.000(2)
C31 0.037(3) 0.039(3) 0.039(3) 0.003(3) -0.001(2) 0.000(3)
C32 0.026(3) 0.041(3) 0.051(4) -0.007(3) -0.001(2) 0.002(2)
C33 0.024(3) 0.048(4) 0.057(4) -0.005(3) -0.004(3) 0.001(2)
C34 0.029(3) 0.033(3) 0.041(3) -0.007(2) 0.007(2) -0.002(2)
N1 0.024(2) 0.063(3) 0.036(3) -0.022(2) -0.002(2) -0.006(2)
N2 0.020(2) 0.048(3) 0.049(3) -0.010(2) 0.007(2) -0.003(2)
O1 0.034(2) 0.069(3) 0.048(3) -0.025(2) -0.0046(19) -0.006(2)
O2 0.030(2) 0.054(3) 0.030(2) -0.0061(18) 0.0031(16) -0.0055(18)
O3 0.052(2) 0.039(2) 0.030(2) 0.0026(17) 0.0050(18) -0.0043(19)
O4 0.039(2) 0.063(3) 0.029(2) -0.0068(19) 0.0065(17) -0.001(2)
O5 0.043(2) 0.056(3) 0.027(2) 0.0079(18) 0.0055(17) 0.000(2)
O6 0.047(2) 0.045(2) 0.031(2) 0.0052(18) 0.0051(18) 0.0046(19)
O7 0.035(2) 0.042(2) 0.039(2) -0.0021(18) 0.0027(17) 0.0022(17)
O8 0.029(2) 0.054(3) 0.055(3) -0.004(2) 0.0123(19) -0.0001(18)
N3 0.023(2) 0.043(3) 0.032(2) 0.000(2) -0.0002(18) 0.0010(19)
C35 0.026(3) 0.048(4) 0.031(3) 0.005(3) 0.001(2) -0.002(2)
C36 0.026(3) 0.045(3) 0.033(3) 0.003(3) 0.004(2) -0.005(2)
C37 0.026(3) 0.040(3) 0.035(3) 0.000(2) -0.001(2) -0.002(2)
C38 0.027(3) 0.045(3) 0.032(3) 0.001(3) -0.001(2) 0.001(2)
C39 0.025(2) 0.047(4) 0.032(3) 0.001(2) 0.002(2) 0.006(2)
C40 0.043(3) 0.045(3) 0.029(3) -0.004(2) 0.003(2) 0.004(3)
C41 0.036(3) 0.041(4) 0.042(4) 0.007(3) 0.006(3) -0.005(3)
O9 0.081(3) 0.055(3) 0.036(3) 0.016(2) 0.013(2) 0.002(3)
C42 0.056(4) 0.055(4) 0.029(3) -0.003(3) 0.002(3) 0.013(3)
O10 0.079(3) 0.059(3) 0.035(2) 0.012(2) 0.010(2) 0.028(3)
N4 0.068(4) 0.041(3) 0.042(3) 0.013(3) 0.007(3) -0.009(3)
N5 0.213(11) 0.057(5) 0.030(3) 0.008(3) 0.040(5) 0.045(6)

loop_
_geom_bond_atom_site_label_1
_geom_bond_site_symmetry_1
_geom_bond_atom_site_label_2
_geom_bond_site_symmetry_2
_geom_bond_distance
_geom_bond_publ_flag
C1 . C2 . 1.403(8) yes
C1 . C6 . 1.395(8) yes
C1 . H11 . 1.000 no
C2 . C3 . 1.368(9) yes
C2 . C11 . 1.515(8) yes
C3 . C4 . 1.390(10) yes
C3 . H31 . 1.000 no
C4 . C5 . 1.395(10) yes
C4 . C7 . 1.529(11) yes
C5 . C6 . 1.388(9) yes
C5 . H51 . 1.000 no
C6 . C34 . 1.500(8) yes
C7 . C8 . 1.540(16) yes
C7 . C9 . 1.557(15) yes
C7 . C10 . 1.512(15) yes
C8 . H81 . 1.000 no
C8 . H82 . 1.000 no
C8 . H83 . 1.000 no
C9 . H91 . 1.000 no
C9 . H92 . 1.000 no
C9 . H93 . 1.000 no
C10 . H101 . 1.000 no
C10 . H102 . 1.000 no
C10 . H103 . 1.000 no
C11 . N1 . 1.316(8) yes
C11 . O1 . 1.233(7) yes
C12 . C13 . 1.507(9) yes
C12 . N1 . 1.455(8) yes
C12 . H121 . 1.000 no
C12 . H122 . 1.000 no
C13 . O2 . 1.434(9) yes
C13 . H131 . 1.000 no
C13 . H132 . 1.000 no
C14 . C15 . 1.394(8) yes
C14 . C19 . 1.375(9) yes
C14 . O2 . 1.362(7) yes
C15 . C16 . 1.376(8) yes
C15 . H151 . 1.000 no
C16 . C17 . 1.393(9) yes
C16 . H161 . 1.000 no
C17 . C18 . 1.392(8) yes
C17 . O3 . 1.362(7) yes
C18 . C19 . 1.389(8) yes
C18 . H181 . 1.000 no
C19 . H191 . 1.000 no
C20 . C21 . 1.485(9) yes
C20 . O3 . 1.438(8) yes
C20 . H201 . 1.000 no
C20 . H202 . 1.000 no
C21 . O4 . 1.421(7) yes
C21 . H211 . 1.000 no
C21 . H212 . 1.000 no
C22 . C23 . 1.507(10) yes
C22 . O4 . 1.420(7) yes
C22 . H221 . 1.000 no
C22 . H222 . 1.000 no
C23 . O5 . 1.415(8) yes
C23 . H231 . 1.000 no
C23 . H232 . 1.000 no
C24 . C25 . 1.504(10) yes
C24 . O5 . 1.401(8) yes
C24 . H241 . 1.000 no
C24 . H242 . 1.000 no
C25 . O6 . 1.432(7) yes
C25 . H251 . 1.000 no
C25 . H252 . 1.000 no
C26 . C27 . 1.382(9) yes
C26 . C31 . 1.402(8) yes
C26 . O6 . 1.369(7) yes
C27 . C28 . 1.387(9) yes
C27 . H271 . 1.000 no
C28 . C29 . 1.385(9) yes
C28 . H281 . 1.000 no
C29 . C30 . 1.401(9) yes
C29 . O7 . 1.368(7) yes
C30 . C31 . 1.369(9) yes
C30 . H301 . 1.000 no
C31 . H311 . 1.000 no
C32 . C33 . 1.511(9) yes
C32 . O7 . 1.446(8) yes
C32 . H321 . 1.000 no
C32 . H322 . 1.000 no
C33 . N2 . 1.451(8) yes
C33 . H331 . 1.000 no
C33 . H332 . 1.000 no
C34 . N2 . 1.310(8) yes
C34 . O8 . 1.240(7) yes
N1 . H1 . 0.80(4) no
N2 . H2 . 0.80(4) no
N3 . C35 . 1.324(8) yes
N3 . C39 . 1.360(7) yes
N3 . C40 . 1.474(8) yes
C35 . C36 . 1.385(9) yes
C35 . H351 . 1.000 no
C36 . C37 . 1.376(8) yes
C36 . C41 . 1.520(9) yes
C37 . C38 . 1.395(8) yes
C37 . H371 . 1.000 no
C38 . C39 . 1.378(9) yes
C38 . C42 . 1.495(9) yes
C39 . H391 . 1.000 no
C40 . H401 . 1.000 no
C40 . H402 . 1.000 no
C40 . H403 . 1.000 no
C41 . O9 . 1.224(8) yes
C41 . N4 . 1.321(9) yes
C42 . O10 . 1.228(8) yes
C42 . N5 . 1.315(10) yes
N4 . C43 . 1.39(3) yes
N4 . C143 . 1.56(2) yes
N4 . H3 . 0.82(4) no
C43 . C44 . 1.512(10) yes
C43 . H431 . 1.000 no
C43 . H432 . 1.000 no
C44 . C45 . 1.517(10) yes
C44 . H441 . 1.000 no
C44 . H442 . 1.000 no
C45 . C46 . 1.521(9) yes
C45 . H451 . 1.000 no
C45 . H452 . 1.000 no
C46 . C47 . 1.512(10) yes
C46 . H461 . 1.000 no
C46 . H462 . 1.000 no
C47 . C48 . 1.516(10) yes
C47 . H471 . 1.000 no
C47 . H472 . 1.000 no
C48 . H481 . 1.000 no
C48 . H482 . 1.000 no
C48 . H483 . 1.000 no
C143 . C144 . 1.530(10) yes
C143 . H1431 . 1.000 no
C143 . H1432 . 1.000 no
C144 . C145 . 1.525(9) yes
C144 . H1441 . 1.000 no
C144 . H1442 . 1.000 no
C145 . C146 . 1.519(9) yes
C145 . H1451 . 1.000 no
C145 . H1452 . 1.000 no
C146 . C147 . 1.524(9) yes
C146 . H1461 . 1.000 no
C146 . H1462 . 1.000 no
C147 . C148 . 1.526(9) yes
C147 . H1471 . 1.000 no
C147 . H1472 . 1.000 no
C148 . H1481 . 1.000 no
C148 . H1482 . 1.000 no
C148 . H1483 . 1.000 no
N5 . C49 . 1.58(3) yes
N5 . H4 . 0.79(4) no
C49 . C50 . 1.524(10) yes
C49 . C149 . 0.97(2) yes
C49 . H491 . 1.000 no
C49 . H492 . 1.000 no
C50 . C51 . 1.518(10) yes
C50 . H501 . 1.000 no
C50 . H502 . 1.000 no
C51 . C52 . 1.535(9) yes
C51 . H511 . 1.000 no
C51 . H512 . 1.000 no
C52 . C53 . 1.517(10) yes
C52 . H521 . 1.000 no
C52 . H522 . 1.000 no
C53 . C54 . 1.545(10) yes
C53 . H531 . 1.000 no
C53 . H532 . 1.000 no
C54 . H541 . 1.000 no
C54 . H542 . 1.000 no
C54 . H543 . 1.000 no
C149 . C150 . 1.518(9) yes
C149 . H1491 . 1.000 no
C149 . H1492 . 1.000 no
C150 . C151 . 1.525(9) yes
C150 . H1501 . 1.000 no
C150 . H1502 . 1.000 no
C151 . C152 . 1.550(9) yes
C151 . H1511 . 1.000 no
C151 . H1512 . 1.000 no
C152 . C153 . 1.557(9) yes
C152 . H1521 . 1.000 no
C152 . H1522 . 1.000 no
C153 . C154 . 1.524(10) yes
C153 . H1531 . 1.000 no
C153 . H1532 . 1.000 no
C154 . H1541 . 1.000 no
C154 . H1542 . 1.000 no
C154 . H1543 . 1.000 no
